data_7000287
loop_
_publ_author_name
'Lee, Young Hoon'
'Harrowfield, Jack M.'
'Kim, Jong Seung'
'Kim, Yang'
'Lee, Min Hee'
'Lim, Woo Taik'
'Park, Yu Cheol'
'Thu\'ery, Pierre'

_publ_section_title
;
 Functionalised azetidines as ligands: species derived by selective
 alkylation at substituent-nitrogen
;
_journal_issue 3
_journal_name_full 'Dalton Transactions'
_journal_page_first 443
_journal_page_last 454
_journal_paper_doi 10.1039/b812298a
_journal_year 2009
_chemical_formula_sum 'C52 H72 Cu4 F24 N12 O8 P4'
_chemical_formula_weight 1827.30
_space_group_IT_number 2
_symmetry_cell_setting triclinic
_symmetry_space_group_name_Hall '-P 1'
_symmetry_space_group_name_H-M 'P -1'
_atom_sites_solution_hydrogens geom
_atom_sites_solution_primary direct
_atom_sites_solution_secondary difmap
_audit_creation_method SHELXL-97
_cell_angle_alpha 69.109(4)
_cell_angle_beta 84.125(3)
_cell_angle_gamma 69.732(4)
_cell_formula_units_Z 1
_cell_length_a 10.3003(6)
_cell_length_b 12.6293(5)
_cell_length_c 15.2026(10)
_cell_measurement_reflns_used 56531
_cell_measurement_temperature 100(2)
_cell_measurement_theta_max 25.68
_cell_measurement_theta_min 2.99
_cell_volume 1732.72(18)
_computing_cell_refinement 'HKL2000 (Otwinowski & Minor, 1997)'
_computing_data_collection 'COLLECT (Hooft, 1998)'
_computing_data_reduction 'HKL2000 (Otwinowski & Minor, 1997)'
_computing_molecular_graphics 'SHELXTL (Sheldrick, 1999)'
_computing_publication_material 'SHELXTL (Sheldrick, 1999); PLATON (Spek, 2003)'
_computing_structure_refinement 'SHELXL-97 (Sheldrick, 1997)'
_computing_structure_solution 'SHELXS-97 (Sheldrick, 1997)'
_diffrn_ambient_temperature 100(2)
_diffrn_measured_fraction_theta_full 0.989
_diffrn_measured_fraction_theta_max 0.989
_diffrn_measurement_device_type 'Nonius Kappa-CCD area-detector diffractometer'
_diffrn_measurement_method 'two \f and six \w scans with 2\% steps'
_diffrn_radiation_monochromator graphite
_diffrn_radiation_source 'fine-focus sealed tube'
_diffrn_radiation_type MoK\a
_diffrn_radiation_wavelength 0.71073
_diffrn_reflns_av_R_equivalents 0.0375
_diffrn_reflns_av_sigmaI/netI 0.0452
_diffrn_reflns_limit_h_max 12
_diffrn_reflns_limit_h_min -12
_diffrn_reflns_limit_k_max 15
_diffrn_reflns_limit_k_min -15
_diffrn_reflns_limit_l_max 18
_diffrn_reflns_limit_l_min -18
_diffrn_reflns_number 56531
_diffrn_reflns_theta_full 25.68
_diffrn_reflns_theta_max 25.68
_diffrn_reflns_theta_min 2.99
_diffrn_standards_decay_% 0
_diffrn_standards_interval_time 0
_diffrn_standards_number 0
_exptl_absorpt_coefficient_mu 1.427
_exptl_absorpt_correction_T_max 0.905
_exptl_absorpt_correction_T_min 0.826
_exptl_absorpt_correction_type multi-scan
_exptl_absorpt_process_details 'SCALEPACK (Otwinowski & Minor, 1997)'
_exptl_crystal_colour 'translucent dark blue'
_exptl_crystal_density_diffrn 1.751
_exptl_crystal_density_method 'not measured'
_exptl_crystal_description platelet
_exptl_crystal_F_000 924
_exptl_crystal_size_max 0.20
_exptl_crystal_size_mid 0.18
_exptl_crystal_size_min 0.07
_refine_diff_density_max 2.006
_refine_diff_density_min -1.724
_refine_diff_density_rms 0.239
_refine_ls_extinction_method none
_refine_ls_goodness_of_fit_ref 1.061
_refine_ls_hydrogen_treatment constr
_refine_ls_matrix_type full
_refine_ls_number_parameters 516
_refine_ls_number_reflns 6522
_refine_ls_number_restraints 72
_refine_ls_restrained_S_all 1.157
_refine_ls_R_factor_all 0.0866
_refine_ls_R_factor_gt 0.0763
_refine_ls_shift/su_max 0.001
_refine_ls_shift/su_mean 0.000
_refine_ls_structure_factor_coef Fsqd
_refine_ls_weighting_details 'calc w=1/[\s^2^(Fo^2^)+(0.1459P)^2^+6.1984P] where P=(Fo^2^+2Fc^2^)/3'
_refine_ls_weighting_scheme calc
_refine_ls_wR_factor_gt 0.2193
_refine_ls_wR_factor_ref 0.2310
_reflns_number_gt 5482
_reflns_number_total 6522
_reflns_threshold_expression >2sigma(I)
_cod_data_source_file b812298a.txt
_cod_data_source_block yk49
_cod_original_cell_volume 1732.72(17)
_cod_database_code 7000287

loop_
_symmetry_equiv_pos_as_xyz
'x, y, z'
'-x, -y, -z'

loop_
_atom_site_label
_atom_site_type_symbol
_atom_site_fract_x
_atom_site_fract_y
_atom_site_fract_z
_atom_site_U_iso_or_equiv
_atom_site_adp_type
_atom_site_occupancy
_atom_site_symmetry_multiplicity
_atom_site_calc_flag
_atom_site_refinement_flags
_atom_site_disorder_assembly
_atom_site_disorder_group
Cu1 Cu 0.90084(7) 0.12841(6) 0.13874(5) 0.0267(2) Uani 1 1 d . . .
O1A O 0.8908(4) 0.2086(4) 0.0011(3) 0.0295(9) Uani 1 1 d . . .
O2A O 0.9188(4) 0.3707(4) -0.1122(3) 0.0312(9) Uani 1 1 d . . .
N1A N 0.9823(6) 0.2509(5) 0.1384(4) 0.0333(12) Uani 1 1 d . . .
H1A H 1.0759 0.2147 0.1439 0.040 Uiso 1 1 calc R . .
N2A N 0.8522(6) 0.1176(5) 0.2719(4) 0.0331(12) Uani 1 1 d . . .
N3A N 0.7837(5) 0.0308(4) 0.1411(3) 0.0259(10) Uani 1 1 d . . .
C1A C 0.9192(6) 0.3053(5) -0.0274(4) 0.0271(12) Uani 1 1 d . . .
C2A C 0.9517(7) 0.3495(6) 0.0460(4) 0.0327(13) Uani 1 1 d . . .
H2A H 1.0309 0.3767 0.0269 0.039 Uiso 1 1 calc R . .
H2B H 0.8733 0.4168 0.0512 0.039 Uiso 1 1 calc R . .
C3A C 0.9366(9) 0.2845(7) 0.2226(5) 0.0443(17) Uani 1 1 d . . .
H3A H 0.8444 0.3438 0.2118 0.053 Uiso 1 1 calc R . .
H3B H 0.9991 0.3188 0.2372 0.053 Uiso 1 1 calc R . .
C4A C 0.9364(9) 0.1718(7) 0.3033(5) 0.0441(17) Uani 1 1 d . . .
H4A H 1.0301 0.1161 0.3191 0.053 Uiso 1 1 calc R . .
H4B H 0.8968 0.1914 0.3585 0.053 Uiso 1 1 calc R . .
C5A C 0.6972(7) 0.1713(6) 0.2680(5) 0.0325(13) Uani 1 1 d . . .
H5A H 0.6592 0.2255 0.2059 0.039 Uiso 1 1 calc R . .
H5B H 0.6598 0.2079 0.3155 0.039 Uiso 1 1 calc R . .
C6A C 0.8400(7) -0.0013(6) 0.3344(4) 0.0329(13) Uani 1 1 d . . .
H6A H 0.8443 -0.0151 0.4012 0.039 Uiso 1 1 calc R . .
H6B H 0.9027 -0.0696 0.3192 0.039 Uiso 1 1 calc R . .
C7A C 0.6889(6) 0.0439(5) 0.2932(4) 0.0295(13) Uani 1 1 d . . .
C8A C 0.5798(8) 0.0156(6) 0.3641(5) 0.0388(15) Uani 1 1 d . . .
H8A H 0.4894 0.0610 0.3353 0.058 Uiso 1 1 calc R . .
H8B H 0.5879 0.0367 0.4175 0.058 Uiso 1 1 calc R . .
H8C H 0.5931 -0.0687 0.3842 0.058 Uiso 1 1 calc R . .
C9A C 0.6906(6) 0.0083(5) 0.2077(4) 0.0274(12) Uani 1 1 d . . .
C10A C 0.6032(6) -0.0520(6) 0.1990(5) 0.0316(13) Uani 1 1 d . . .
H10A H 0.5355 -0.0640 0.2432 0.038 Uiso 1 1 calc R . .
C11A C 0.6183(7) -0.0931(6) 0.1248(5) 0.0347(14) Uani 1 1 d . . .
H11A H 0.5610 -0.1331 0.1184 0.042 Uiso 1 1 calc R . .
C12A C 0.7214(7) -0.0741(6) 0.0584(5) 0.0326(13) Uani 1 1 d . . .
H12A H 0.7361 -0.1035 0.0089 0.039 Uiso 1 1 calc R . .
C13A C 0.7990(6) -0.0110(5) 0.0693(4) 0.0284(12) Uani 1 1 d . . .
H13A H 0.8656 0.0039 0.0250 0.034 Uiso 1 1 calc R . .
Cu2 Cu 0.84261(7) 0.35212(6) -0.23045(5) 0.0279(2) Uani 1 1 d . . .
O1B O 0.9337(4) 0.1809(4) -0.2112(3) 0.0294(9) Uani 1 1 d . . .
O2B O 0.8954(4) 0.0048(4) -0.1544(3) 0.0332(10) Uani 1 1 d . . .
N1B N 0.6777(5) 0.3050(5) -0.1737(4) 0.0290(11) Uani 1 1 d . . .
H1B H 0.6676 0.3083 -0.1145 0.035 Uiso 1 1 calc R . .
N2B N 0.7040(6) 0.5185(5) -0.2854(4) 0.0339(12) Uani 1 1 d . . .
N3B N 0.9923(6) 0.4083(5) -0.3089(4) 0.0319(11) Uani 1 1 d . . .
C1B C 0.8566(6) 0.1159(6) -0.1777(4) 0.0286(12) Uani 1 1 d . . .
C2B C 0.7036(6) 0.1798(6) -0.1673(5) 0.0310(13) Uani 1 1 d . . .
H2C H 0.6504 0.1799 -0.2164 0.037 Uiso 1 1 calc R . .
H2D H 0.6731 0.1366 -0.1070 0.037 Uiso 1 1 calc R . .
C3B C 0.5552(7) 0.3964(6) -0.2323(5) 0.0394(15) Uani 1 1 d . . .
H3C H 0.4702 0.3899 -0.2005 0.047 Uiso 1 1 calc R . .
H3D H 0.5548 0.3860 -0.2925 0.047 Uiso 1 1 calc R . .
C4B C 0.5684(7) 0.5184(6) -0.2464(6) 0.0409(16) Uani 1 1 d . . .
H4C H 0.4958 0.5823 -0.2891 0.049 Uiso 1 1 calc R . .
H4D H 0.5595 0.5315 -0.1866 0.049 Uiso 1 1 calc R . .
C5B C 0.7584(7) 0.6130(6) -0.2843(5) 0.0361(14) Uani 1 1 d . . .
H5C H 0.8237 0.5867 -0.2329 0.043 Uiso 1 1 calc R . .
H5D H 0.6868 0.6886 -0.2878 0.043 Uiso 1 1 calc R . .
C6B C 0.7206(7) 0.5540(6) -0.3896(5) 0.0385(15) Uani 1 1 d . . .
H6C H 0.6374 0.6113 -0.4256 0.046 Uiso 1 1 calc R . .
H6D H 0.7598 0.4864 -0.4117 0.046 Uiso 1 1 calc R . .
C7B C 0.8282(7) 0.6123(6) -0.3805(5) 0.0355(14) Uani 1 1 d . . .
C8B C 0.8134(9) 0.7363(7) -0.4522(5) 0.0474(18) Uani 1 1 d . . .
H8D H 0.8678 0.7717 -0.4316 0.071 Uiso 1 1 calc R . .
H8E H 0.7179 0.7863 -0.4581 0.071 Uiso 1 1 calc R . .
H8F H 0.8450 0.7290 -0.5121 0.071 Uiso 1 1 calc R . .
C9B C 0.9750(7) 0.5234(6) -0.3665(4) 0.0320(13) Uani 1 1 d . . .
C10B C 1.0878(8) 0.5570(6) -0.4076(5) 0.0384(15) Uani 1 1 d . . .
H10B H 1.0750 0.6359 -0.4465 0.046 Uiso 1 1 calc R . .
C11B C 1.2193(8) 0.4730(7) -0.3907(5) 0.0402(15) Uani 1 1 d . . .
H11B H 1.2954 0.4948 -0.4182 0.048 Uiso 1 1 calc R . .
C12B C 1.2367(7) 0.3562(6) -0.3322(5) 0.0394(15) Uani 1 1 d . . .
H12B H 1.3242 0.2980 -0.3197 0.047 Uiso 1 1 calc R . .
C13B C 1.1210(7) 0.3283(6) -0.2931(5) 0.0356(14) Uani 1 1 d . . .
H13B H 1.1327 0.2499 -0.2536 0.043 Uiso 1 1 calc R . .
P1 P 0.3907(2) 0.3154(2) 0.03433(16) 0.0632(7) Uani 1 1 d . . .
P2 P 0.3220(2) 0.78647(19) 0.45106(13) 0.0418(5) Uani 1 1 d . . .
F1 F 0.5192(13) 0.3687(9) 0.0058(8) 0.074(3) Uani 1 1 d U . .
F2 F 0.4548(5) 0.2497(5) 0.1354(4) 0.0698(15) Uani 1 1 d U . .
F3 F 0.3042(11) 0.2308(9) 0.0794(8) 0.112(3) Uani 1 1 d U . .
F4 F 0.2976(10) 0.3484(10) -0.0585(6) 0.102(3) Uani 1 1 d U . .
F5 F 0.2989(10) 0.4211(7) 0.0690(5) 0.099(3) Uani 1 1 d U . .
F6 F 0.4906(6) 0.2132(5) -0.0003(4) 0.0697(15) Uani 1 1 d U . .
F7 F 0.3228(12) 0.8817(8) 0.3490(5) 0.058(2) Uani 1 1 d U . .
F8 F 0.4560(10) 0.6921(12) 0.4328(7) 0.128(3) Uani 1 1 d U . .
F9 F 0.3197(6) 0.6968(5) 0.5536(3) 0.0655(14) Uani 1 1 d U . .
F10 F 0.2190(11) 0.8947(8) 0.4691(7) 0.097(3) Uani 1 1 d U . .
F11 F 0.2443(7) 0.7308(6) 0.4073(4) 0.0848(19) Uani 1 1 d U . .
F12 F 0.4434(9) 0.8051(8) 0.5037(6) 0.102(2) Uani 1 1 d U . .

loop_
_atom_site_aniso_label
_atom_site_aniso_U_11
_atom_site_aniso_U_22
_atom_site_aniso_U_33
_atom_site_aniso_U_23
_atom_site_aniso_U_13
_atom_site_aniso_U_12
Cu1 0.0292(4) 0.0298(4) 0.0242(4) -0.0087(3) 0.0012(3) -0.0144(3)
O1A 0.034(2) 0.030(2) 0.027(2) -0.0088(17) 0.0008(17) -0.0145(18)
O2A 0.034(2) 0.029(2) 0.030(2) -0.0063(18) -0.0014(17) -0.0130(18)
N1A 0.039(3) 0.036(3) 0.028(3) -0.008(2) -0.003(2) -0.018(2)
N2A 0.041(3) 0.036(3) 0.027(3) -0.011(2) -0.001(2) -0.019(2)
N3A 0.028(2) 0.025(2) 0.022(2) -0.0061(19) -0.0010(19) -0.009(2)
C1A 0.024(3) 0.027(3) 0.032(3) -0.011(2) 0.000(2) -0.009(2)
C2A 0.040(3) 0.032(3) 0.030(3) -0.008(3) 0.000(3) -0.018(3)
C3A 0.063(5) 0.054(4) 0.032(4) -0.016(3) 0.005(3) -0.039(4)
C4A 0.067(5) 0.050(4) 0.029(3) -0.013(3) -0.001(3) -0.036(4)
C5A 0.040(3) 0.031(3) 0.029(3) -0.013(3) 0.003(3) -0.012(3)
C6A 0.039(3) 0.032(3) 0.028(3) -0.009(3) 0.002(3) -0.014(3)
C7A 0.032(3) 0.029(3) 0.027(3) -0.010(2) 0.005(2) -0.010(2)
C8A 0.046(4) 0.042(4) 0.030(3) -0.012(3) 0.011(3) -0.019(3)
C9A 0.026(3) 0.026(3) 0.029(3) -0.007(2) 0.003(2) -0.009(2)
C10A 0.028(3) 0.034(3) 0.032(3) -0.009(3) 0.002(2) -0.013(2)
C11A 0.034(3) 0.035(3) 0.041(4) -0.014(3) 0.002(3) -0.019(3)
C12A 0.033(3) 0.033(3) 0.033(3) -0.012(3) 0.002(3) -0.012(3)
C13A 0.030(3) 0.033(3) 0.024(3) -0.011(2) 0.003(2) -0.013(2)
Cu2 0.0268(4) 0.0265(4) 0.0283(4) -0.0071(3) 0.0002(3) -0.0088(3)
O1B 0.026(2) 0.030(2) 0.032(2) -0.0093(18) 0.0017(17) -0.0110(17)
O2B 0.028(2) 0.026(2) 0.044(3) -0.0090(19) 0.0012(18) -0.0091(17)
N1B 0.026(2) 0.030(3) 0.030(3) -0.012(2) 0.000(2) -0.007(2)
N2B 0.035(3) 0.030(3) 0.035(3) -0.009(2) -0.001(2) -0.009(2)
N3B 0.039(3) 0.030(3) 0.028(3) -0.009(2) 0.002(2) -0.013(2)
C1B 0.027(3) 0.034(3) 0.028(3) -0.011(2) 0.000(2) -0.014(3)
C2B 0.026(3) 0.034(3) 0.035(3) -0.013(3) 0.002(2) -0.012(2)
C3B 0.028(3) 0.039(4) 0.050(4) -0.017(3) -0.004(3) -0.007(3)
C4B 0.030(3) 0.034(4) 0.054(4) -0.018(3) -0.002(3) -0.002(3)
C5B 0.041(4) 0.029(3) 0.037(4) -0.011(3) -0.001(3) -0.009(3)
C6B 0.041(4) 0.036(3) 0.035(4) -0.008(3) -0.008(3) -0.010(3)
C7B 0.045(4) 0.030(3) 0.029(3) -0.006(3) -0.003(3) -0.012(3)
C8B 0.059(5) 0.036(4) 0.040(4) -0.003(3) -0.003(3) -0.017(3)
C9B 0.041(3) 0.031(3) 0.024(3) -0.006(2) -0.001(2) -0.015(3)
C10B 0.053(4) 0.037(4) 0.027(3) -0.007(3) 0.004(3) -0.022(3)
C11B 0.047(4) 0.046(4) 0.036(4) -0.015(3) 0.011(3) -0.026(3)
C12B 0.038(4) 0.038(4) 0.044(4) -0.013(3) 0.007(3) -0.017(3)
C13B 0.035(3) 0.033(3) 0.037(3) -0.008(3) 0.004(3) -0.013(3)
P1 0.0556(13) 0.0705(15) 0.0475(12) -0.0370(12) -0.0129(10) 0.0192(11)
P2 0.0562(11) 0.0510(11) 0.0342(9) -0.0211(8) 0.0161(8) -0.0346(9)
F1 0.113(6) 0.056(5) 0.083(6) -0.040(4) 0.062(5) -0.067(4)
F2 0.048(3) 0.085(3) 0.054(3) -0.019(3) -0.006(2) 0.002(2)
F3 0.100(5) 0.142(6) 0.121(6) -0.062(5) 0.020(5) -0.059(5)
F4 0.100(5) 0.120(6) 0.067(4) -0.040(4) -0.008(4) -0.005(4)
F5 0.132(6) 0.058(4) 0.039(3) -0.023(3) 0.006(4) 0.055(4)
F6 0.060(3) 0.077(3) 0.086(4) -0.054(3) 0.021(3) -0.017(2)
F7 0.142(6) 0.051(4) 0.009(3) -0.012(3) 0.021(4) -0.069(4)
F8 0.078(5) 0.192(7) 0.099(5) -0.085(5) 0.000(4) 0.008(5)
F9 0.101(4) 0.054(3) 0.043(3) -0.008(2) -0.015(2) -0.032(3)
F10 0.096(5) 0.082(5) 0.098(5) -0.035(4) -0.006(4) -0.008(4)
F11 0.115(4) 0.109(4) 0.060(3) -0.017(3) -0.011(3) -0.082(4)
F12 0.108(5) 0.119(5) 0.098(4) -0.039(4) -0.004(4) -0.056(4)

loop_
_atom_type_symbol
_atom_type_description
_atom_type_scat_dispersion_real
_atom_type_scat_dispersion_imag
_atom_type_scat_source
C C 0.0033 0.0016 'International Tables Vol C Tables 4.2.6.8 and 6.1.1.4'
H H 0.0000 0.0000 'International Tables Vol C Tables 4.2.6.8 and 6.1.1.4'
N N 0.0061 0.0033 'International Tables Vol C Tables 4.2.6.8 and 6.1.1.4'
O O 0.0106 0.0060 'International Tables Vol C Tables 4.2.6.8 and 6.1.1.4'
F F 0.0171 0.0103 'International Tables Vol C Tables 4.2.6.8 and 6.1.1.4'
P P 0.1023 0.0942 'International Tables Vol C Tables 4.2.6.8 and 6.1.1.4'
Cu Cu 0.3201 1.2651 'International Tables Vol C Tables 4.2.6.8 and 6.1.1.4'

loop_
_geom_angle_atom_site_label_1
_geom_angle_atom_site_label_2
_geom_angle_atom_site_label_3
_geom_angle
_geom_angle_site_symmetry_1
_geom_angle_site_symmetry_3
_geom_angle_publ_flag
O1A Cu1 N3A 95.66(18) . . ?
O1A Cu1 N1A 84.26(19) . . ?
N3A Cu1 N1A 168.5(2) . . ?
O1A Cu1 N2A 155.1(2) . . ?
N3A Cu1 N2A 90.4(2) . . ?
N1A Cu1 N2A 85.1(2) . . ?
O1A Cu1 O2B 99.93(18) . 2_755 ?
N3A Cu1 O2B 100.60(18) . 2_755 ?
N1A Cu1 O2B 90.7(2) . 2_755 ?
N2A Cu1 O2B 102.7(2) . 2_755 ?
C1A O1A Cu1 114.8(4) . . ?
C1A O2A Cu2 125.9(4) . . ?
C3A N1A C2A 116.9(6) . . ?
C3A N1A Cu1 108.7(4) . . ?
C2A N1A Cu1 109.0(4) . . ?
C4A N2A C5A 120.0(6) . . ?
C4A N2A C6A 120.0(5) . . ?
C5A N2A C6A 89.1(5) . . ?
C4A N2A Cu1 107.9(4) . . ?
C5A N2A Cu1 103.7(4) . . ?
C6A N2A Cu1 114.6(4) . . ?
C9A N3A C13A 119.9(5) . . ?
C9A N3A Cu1 123.9(4) . . ?
C13A N3A Cu1 116.2(4) . . ?
O2A C1A O1A 125.2(5) . . ?
O2A C1A C2A 116.6(5) . . ?
O1A C1A C2A 118.2(5) . . ?
N1A C2A C1A 109.8(5) . . ?
N1A C3A C4A 107.6(6) . . ?
N2A C4A C3A 107.0(6) . . ?
N2A C5A C7A 89.0(5) . . ?
N2A C6A C7A 87.9(5) . . ?
C9A C7A C8A 114.2(5) . . ?
C9A C7A C5A 113.2(5) . . ?
C8A C7A C5A 115.2(5) . . ?
C9A C7A C6A 110.1(5) . . ?
C8A C7A C6A 115.9(5) . . ?
C5A C7A C6A 85.1(5) . . ?
N3A C9A C10A 120.0(6) . . ?
N3A C9A C7A 118.0(5) . . ?
C10A C9A C7A 121.9(5) . . ?
C11A C10A C9A 119.6(6) . . ?
C10A C11A C12A 119.4(6) . . ?
C13A C12A C11A 117.7(6) . . ?
N3A C13A C12A 123.2(6) . . ?
O1B Cu2 N1B 85.18(19) . . ?
O1B Cu2 N2B 156.9(2) . . ?
N1B Cu2 N2B 85.0(2) . . ?
O1B Cu2 N3B 96.32(19) . . ?
N1B Cu2 N3B 170.2(2) . . ?
N2B Cu2 N3B 90.1(2) . . ?
O1B Cu2 O2A 102.64(17) . . ?
N1B Cu2 O2A 100.36(19) . . ?
N2B Cu2 O2A 99.7(2) . . ?
N3B Cu2 O2A 88.75(19) . . ?
C1B O1B Cu2 114.9(4) . . ?
C1B O2B Cu1 131.8(4) . 2_755 ?
C2B N1B C3B 115.5(5) . . ?
C2B N1B Cu2 108.6(4) . . ?
C3B N1B Cu2 106.7(4) . . ?
C4B N2B C5B 119.4(5) . . ?
C4B N2B C6B 119.2(6) . . ?
C5B N2B C6B 90.0(5) . . ?
C4B N2B Cu2 109.0(4) . . ?
C5B N2B Cu2 111.8(4) . . ?
C6B N2B Cu2 105.8(4) . . ?
C13B N3B C9B 118.4(6) . . ?
C13B N3B Cu2 116.1(4) . . ?
C9B N3B Cu2 124.9(4) . . ?
O2B C1B O1B 125.5(6) . . ?
O2B C1B C2B 117.0(5) . . ?
O1B C1B C2B 117.5(5) . . ?
N1B C2B C1B 111.3(5) . . ?
N1B C3B C4B 105.7(5) . . ?
N2B C4B C3B 108.2(5) . . ?
N2B C5B C7B 89.0(5) . . ?
N2B C6B C7B 88.7(5) . . ?
C9B C7B C8B 114.5(6) . . ?
C9B C7B C5B 111.6(5) . . ?
C8B C7B C5B 114.6(6) . . ?
C9B C7B C6B 111.6(5) . . ?
C8B C7B C6B 116.4(6) . . ?
C5B C7B C6B 84.7(5) . . ?
N3B C9B C10B 120.7(6) . . ?
N3B C9B C7B 116.9(6) . . ?
C10B C9B C7B 122.4(6) . . ?
C11B C10B C9B 119.9(6) . . ?
C10B C11B C12B 119.3(6) . . ?
C13B C12B C11B 118.2(7) . . ?
N3B C13B C12B 123.5(6) . . ?
F2 P1 F6 91.8(3) . . ?
F2 P1 F5 87.2(4) . . ?
F6 P1 F5 176.1(6) . . ?
F2 P1 F3 78.5(5) . . ?
F6 P1 F3 87.1(5) . . ?
F5 P1 F3 96.4(6) . . ?
F2 P1 F4 159.8(5) . . ?
F6 P1 F4 83.9(4) . . ?
F5 P1 F4 98.3(5) . . ?
F3 P1 F4 81.6(6) . . ?
F2 P1 F1 87.8(5) . . ?
F6 P1 F1 82.7(4) . . ?
F5 P1 F1 93.5(6) . . ?
F3 P1 F1 162.6(7) . . ?
F4 P1 F1 111.1(6) . . ?
F10 P2 F8 164.6(7) . . ?
F10 P2 F11 108.9(5) . . ?
F8 P2 F11 85.4(5) . . ?
F10 P2 F9 95.1(4) . . ?
F8 P2 F9 89.5(5) . . ?
F11 P2 F9 93.5(3) . . ?
F10 P2 F7 82.7(5) . . ?
F8 P2 F7 92.3(6) . . ?
F11 P2 F7 88.2(4) . . ?
F9 P2 F7 177.6(4) . . ?
F10 P2 F12 88.1(5) . . ?
F8 P2 F12 78.2(5) . . ?
F11 P2 F12 162.3(5) . . ?
F9 P2 F12 79.8(4) . . ?
F7 P2 F12 98.9(5) . . ?

loop_
_geom_bond_atom_site_label_1
_geom_bond_atom_site_label_2
_geom_bond_distance
_geom_bond_site_symmetry_2
_geom_bond_publ_flag
Cu1 O1A 1.969(4) . ?
Cu1 N3A 1.992(5) . ?
Cu1 N1A 1.997(5) . ?
Cu1 N2A 2.002(5) . ?
Cu1 O2B 2.159(4) 2_755 ?
O1A C1A 1.269(7) . ?
O2A C1A 1.259(7) . ?
O2A Cu2 2.149(4) . ?
N1A C3A 1.472(9) . ?
N1A C2A 1.481(8) . ?
N2A C4A 1.475(8) . ?
N2A C5A 1.502(8) . ?
N2A C6A 1.504(8) . ?
N3A C9A 1.345(8) . ?
N3A C13A 1.347(8) . ?
C1A C2A 1.523(9) . ?
C3A C4A 1.513(10) . ?
C5A C7A 1.546(8) . ?
C6A C7A 1.572(9) . ?
C7A C9A 1.516(9) . ?
C7A C8A 1.518(9) . ?
C9A C10A 1.406(9) . ?
C10A C11A 1.376(9) . ?
C11A C12A 1.410(9) . ?
C12A C13A 1.365(9) . ?
Cu2 O1B 1.959(4) . ?
Cu2 N1B 2.004(5) . ?
Cu2 N2B 2.016(5) . ?
Cu2 N3B 2.021(5) . ?
O1B C1B 1.279(7) . ?
O2B C1B 1.241(8) . ?
O2B Cu1 2.159(4) 2_755 ?
N1B C2B 1.477(8) . ?
N1B C3B 1.486(8) . ?
N2B C4B 1.461(9) . ?
N2B C5B 1.491(8) . ?
N2B C6B 1.494(9) . ?
N3B C13B 1.342(8) . ?
N3B C9B 1.362(8) . ?
C1B C2B 1.522(8) . ?
C3B C4B 1.530(10) . ?
C5B C7B 1.563(9) . ?
C6B C7B 1.568(9) . ?
C7B C9B 1.520(9) . ?
C7B C8B 1.521(9) . ?
C9B C10B 1.388(9) . ?
C10B C11B 1.381(11) . ?
C11B C12B 1.383(10) . ?
C12B C13B 1.376(9) . ?
P1 F2 1.551(5) . ?
P1 F6 1.568(5) . ?
P1 F5 1.575(6) . ?
P1 F3 1.555(12) . ?
P1 F4 1.632(9) . ?
P1 F1 1.639(10) . ?
P2 F10 1.507(9) . ?
P2 F8 1.556(9) . ?
P2 F11 1.553(5) . ?
P2 F9 1.570(5) . ?
P2 F7 1.590(7) . ?
P2 F12 1.674(8) . ?
